data_2016780
loop_
_publ_author_name
'Ganesan, Kilivelu'
'Alias, Yatimah'
'Ng, Seik Weng'

_publ_section_title
;
 Imidazolium-based ionic liquid salts:
 3,3'-dimethyl-1,1'-(1,4-phenylenedimethylene)diimidazolium
 bis(tetrafluoroborate) and
 3,3'-di-<i>n</i>-butyl-1,1'-(1,4-phenylenedimethylene)diimidazolium
 bis(trifluoromethanesulfonate)
;
_journal_coeditor_code SK3257
_journal_issue 9
_journal_name_full 'Acta Crystallographica Section C'
_journal_page_first o478
_journal_page_last o480
_journal_paper_doi 10.1107/S0108270108023111
_journal_volume 64
_journal_year 2008
_chemical_formula_iupac 'C22 H32 N4 2+, 2C F3 O3 S -'
_chemical_formula_moiety 'C22 H32 N4 2+, 2(C F3 O3 S -)'
_chemical_formula_sum 'C24 H32 F6 N4 O6 S2'
_chemical_formula_weight 650.66
_chemical_name_systematic
;3,3'-di-<i>n</i>-butyl-1,1'-(1,4-phenylenedimethylene)di-1<i>H</i>-imidazolium
bis(trifluoromethanesulfonate)
;
_space_group_IT_number 2
_symmetry_cell_setting triclinic
_symmetry_space_group_name_Hall '-P 1'
_symmetry_space_group_name_H-M 'P -1'
_atom_sites_solution_hydrogens geom
_atom_sites_solution_primary direct
_atom_sites_solution_secondary difmap
_audit_creation_method SHELXL-97
_cell_angle_alpha 100.7520(10)
_cell_angle_beta 105.1940(10)
_cell_angle_gamma 111.9700(10)
_cell_formula_units_Z 2
_cell_length_a 10.38330(10)
_cell_length_b 12.0470(2)
_cell_length_c 13.6933(2)
_cell_measurement_reflns_used 9889
_cell_measurement_temperature 100(2)
_cell_measurement_theta_max 28.3
_cell_measurement_theta_min 2.3
_cell_volume 1453.37(4)
_computing_cell_refinement 'SAINT (Bruker, 2007)'
_computing_data_collection 'APEX2 (Bruker, 2007)'
_computing_data_reduction 'SAINT (Bruker, 2007)'
_computing_molecular_graphics 'X-SEED (Barbour, 2001)'
_computing_publication_material 'publCIF (Westrip, 2008)'
_computing_structure_refinement 'SHELXL97 (Sheldrick, 2008)'
_computing_structure_solution 'SHELXS97 (Sheldrick, 2008)'
_diffrn_ambient_temperature 100(2)
_diffrn_measured_fraction_theta_full 0.992
_diffrn_measured_fraction_theta_max 0.992
_diffrn_measurement_device_type 'Bruker SMART APEX'
_diffrn_measurement_method \w
_diffrn_radiation_monochromator graphite
_diffrn_radiation_source 'fine-focus sealed tube'
_diffrn_radiation_type MoK\a
_diffrn_radiation_wavelength 0.71073
_diffrn_reflns_av_R_equivalents 0.0354
_diffrn_reflns_av_sigmaI/netI 0.0375
_diffrn_reflns_limit_h_max 13
_diffrn_reflns_limit_h_min -13
_diffrn_reflns_limit_k_max 15
_diffrn_reflns_limit_k_min -15
_diffrn_reflns_limit_l_max 17
_diffrn_reflns_limit_l_min -17
_diffrn_reflns_number 18621
_diffrn_reflns_theta_full 27.50
_diffrn_reflns_theta_max 27.50
_diffrn_reflns_theta_min 2.23
_diffrn_standards_decay_% 0
_diffrn_standards_interval_count 0
_diffrn_standards_interval_time 0
_diffrn_standards_number 0
_exptl_absorpt_coefficient_mu 0.267
_exptl_absorpt_correction_T_max 0.982
_exptl_absorpt_correction_T_min 0.878
_exptl_absorpt_correction_type multi-scan
_exptl_absorpt_process_details '(SADABS; Sheldrick, 1996)'
_exptl_crystal_colour Colorless
_exptl_crystal_density_diffrn 1.487
_exptl_crystal_density_method 'not measured'
_exptl_crystal_description Prism
_exptl_crystal_F_000 676
_exptl_crystal_size_max 0.44
_exptl_crystal_size_mid 0.22
_exptl_crystal_size_min 0.07
_refine_diff_density_max 0.606
_refine_diff_density_min -0.528
_refine_ls_extinction_method none
_refine_ls_goodness_of_fit_ref 1.022
_refine_ls_hydrogen_treatment constr
_refine_ls_matrix_type full
_refine_ls_number_parameters 379
_refine_ls_number_reflns 6636
_refine_ls_number_restraints 0
_refine_ls_restrained_S_all 1.022
_refine_ls_R_factor_all 0.0419
_refine_ls_R_factor_gt 0.0354
_refine_ls_shift/su_max 0.001
_refine_ls_shift/su_mean 0.000
_refine_ls_structure_factor_coef Fsqd
_refine_ls_weighting_details 'calc w=1/[\s^2^(Fo^2^)+(0.0519P)^2^+0.5009P] where P=(Fo^2^+2Fc^2^)/3'
_refine_ls_weighting_scheme calc
_refine_ls_wR_factor_gt 0.0968
_refine_ls_wR_factor_ref 0.1012
_reflns_number_gt 5673
_reflns_number_total 6636
_reflns_threshold_expression I>2\s(I)
_cod_data_source_file sk3257.cif
_cod_data_source_block II
_cod_depositor_comments
;
The following automatic conversions were performed:
'_symmetry_cell_setting' value 'Triclinic' changed to 'triclinic'
according to '/home/saulius/struct/CIF-dictionaries/cif_core.dic'
dictionary named 'cif_core.dic' version 2.4.1 from
2010-06-29.

'_exptl_absorpt_correction_type' value 'Multi-scan' changed
to 'multi-scan' according to
'/home/saulius/struct/CIF-dictionaries/cif_core.dic' dictionary named
'cif_core.dic' version 2.4.1 from 2010-06-29.

Automatic conversion script
Id: cif_fix_enum 1527 2010-12-29 10:47:43Z saulius 

The following automatic conversions were performed:

'_symmetry_cell_setting' value 'Triclinic' changed to 'triclinic'
according to /home/saulius/struct/CIF-dictionaries/cif_core.dic
dictionary named 'cif_core.dic' version 2.4.1 from
2010-06-29.

'_exptl_absorpt_correction_type' value 'Multi-scan'
changed to 'multi-scan' according to
/home/saulius/struct/CIF-dictionaries/cif_core.dic dictionary named
'cif_core.dic' version 2.4.1 from 2010-06-29.

Automatic conversion script
Id: cif_fix_values 1715 2011-07-08 13:25:40Z adriana 
;
_cod_original_cell_volume 1453.36(4)
_cod_database_code 2016780
_cod_database_fobs_code 2016780

loop_
_symmetry_equiv_pos_as_xyz
'x, y, z'
'-x, -y, -z'

loop_
_atom_site_type_symbol
_atom_site_label
_atom_site_fract_x
_atom_site_fract_y
_atom_site_fract_z
_atom_site_U_iso_or_equiv
_atom_site_adp_type
_atom_site_calc_flag
_atom_site_refinement_flags
_atom_site_occupancy
S S1 0.35898(4) 0.60056(3) 0.40873(3) 0.02218(9) Uani d . 1
S S2 0.19275(4) 0.80463(3) 0.89593(3) 0.02267(10) Uani d . 1
O O4 0.20342(16) 0.70622(12) 0.82642(11) 0.0471(4) Uani d . 1
O O5 0.30956(14) 0.92924(11) 0.92008(9) 0.0351(3) Uani d . 1
O O6 0.04659(14) 0.79708(15) 0.87344(11) 0.0451(3) Uani d . 1
F F1 0.12047(11) 0.52767(13) 0.24022(9) 0.0540(3) Uani d . 1
F F2 0.24536(16) 0.72806(14) 0.31126(12) 0.0657(4) Uani d . 1
F F3 0.32545(13) 0.62352(17) 0.21915(9) 0.0669(4) Uani d . 1
F F4 0.13506(13) 0.65721(10) 1.01335(9) 0.0435(3) Uani d . 1
F F5 0.21473(17) 0.85268(12) 1.09557(9) 0.0622(4) Uani d . 1
F F6 0.36549(15) 0.7829(2) 1.06021(15) 0.0957(7) Uani d . 1
O O1 0.50364(12) 0.70784(11) 0.44797(9) 0.0307(2) Uani d . 1
O O2 0.27230(13) 0.60151(12) 0.47503(9) 0.0338(3) Uani d . 1
O O3 0.35967(15) 0.48197(12) 0.36869(11) 0.0442(3) Uani d . 1
N N1 0.12621(14) 0.33416(12) 0.51096(10) 0.0230(3) Uani d . 1
N N2 0.25131(13) 0.45401(11) 0.67469(10) 0.0216(2) Uani d . 1
N N3 0.28240(13) 0.17453(11) 1.10979(9) 0.0202(2) Uani d . 1
N N4 0.46277(13) 0.18255(11) 1.23701(9) 0.0198(2) Uani d . 1
C C1 0.0529(2) -0.09095(18) 0.31598(15) 0.0428(4) Uani d . 1
H H1A 0.0180 -0.1515 0.2450 0.064 Uiso calc R 1
H H1B -0.0100 -0.1277 0.3549 0.064 Uiso calc R 1
H H1C 0.1564 -0.0712 0.3554 0.064 Uiso calc R 1
C C2 0.04383(18) 0.02908(15) 0.30444(12) 0.0281(3) Uani d . 1
H H2A -0.0604 0.0083 0.2627 0.034 Uiso calc R 1
H H2B 0.1067 0.0654 0.2645 0.034 Uiso calc R 1
C C3 0.09533(18) 0.12680(15) 0.41241(12) 0.0277(3) Uani d . 1
H H3A 0.0335 0.0893 0.4526 0.033 Uiso calc R 1
H H3B 0.1999 0.1477 0.4534 0.033 Uiso calc R 1
C C4 0.0859(2) 0.24743(15) 0.40443(12) 0.0306(3) Uani d . 1
H H4A 0.1542 0.2895 0.3699 0.037 Uiso calc R 1
H H4B -0.0168 0.2269 0.3594 0.037 Uiso calc R 1
C C5 0.03659(17) 0.38007(15) 0.54414(13) 0.0264(3) Uani d . 1
H H5 -0.0619 0.3625 0.5026 0.032 Uiso calc R 1
C C6 0.11439(17) 0.45476(15) 0.64665(13) 0.0261(3) Uani d . 1
H H6 0.0810 0.4993 0.6909 0.031 Uiso calc R 1
C C7 0.25546(16) 0.38050(14) 0.59125(12) 0.0227(3) Uani d . 1
H H7 0.3375 0.3639 0.5895 0.027 Uiso calc R 1
C C8 0.36507(17) 0.50969(14) 0.78388(12) 0.0270(3) Uani d . 1
H H8A 0.3712 0.5922 0.8188 0.032 Uiso calc R 1
H H8B 0.4638 0.5241 0.7803 0.032 Uiso calc R 1
C C9 0.32536(16) 0.42248(14) 0.84876(11) 0.0228(3) Uani d . 1
C C10 0.37125(17) 0.32777(15) 0.84560(12) 0.0266(3) Uani d . 1
H H10 0.4352 0.3234 0.8081 0.032 Uiso calc R 1
C C11 0.32457(17) 0.23983(15) 0.89656(12) 0.0254(3) Uani d . 1
H H11 0.3558 0.1749 0.8932 0.031 Uiso calc R 1
C C12 0.23232(15) 0.24606(14) 0.95255(10) 0.0204(3) Uani d . 1
C C13 0.19133(18) 0.34377(16) 0.95932(12) 0.0281(3) Uani d . 1
H H13 0.1314 0.3507 0.9997 0.034 Uiso calc R 1
C C14 0.23738(19) 0.43124(15) 0.90740(13) 0.0302(3) Uani d . 1
H H14 0.2084 0.4975 0.9121 0.036 Uiso calc R 1
C C15 0.17564(16) 0.14543(14) 1.00239(11) 0.0234(3) Uani d . 1
H H15A 0.0794 0.1377 1.0075 0.028 Uiso calc R 1
H H15B 0.1577 0.0634 0.9561 0.028 Uiso calc R 1
C C16 0.38742(16) 0.13506(13) 1.13235(11) 0.0217(3) Uani d . 1
H H16 0.4053 0.0822 1.0823 0.026 Uiso calc R 1
C C17 0.40518(16) 0.25546(14) 1.28251(11) 0.0221(3) Uani d . 1
H H17 0.4383 0.3002 1.3562 0.026 Uiso calc R 1
C C18 0.29276(16) 0.25131(14) 1.20272(11) 0.0217(3) Uani d . 1
H H18 0.2325 0.2932 1.2094 0.026 Uiso calc R 1
C C19 0.57912(16) 0.15253(15) 1.29570(11) 0.0236(3) Uani d . 1
H H19A 0.6671 0.2317 1.3444 0.028 Uiso calc R 1
H H19B 0.6106 0.1092 1.2446 0.028 Uiso calc R 1
C C20 0.52204(18) 0.06855(15) 1.35970(12) 0.0255(3) Uani d . 1
H H20A 0.4320 -0.0092 1.3111 0.031 Uiso calc R 1
H H20B 0.4934 0.1131 1.4121 0.031 Uiso calc R 1
C C21 0.63929(19) 0.03276(17) 1.41846(13) 0.0312(3) Uani d . 1
H H21A 0.7323 0.1106 1.4621 0.037 Uiso calc R 1
H H21B 0.6037 -0.0108 1.4675 0.037 Uiso calc R 1
C C22 0.6731(2) -0.05213(19) 1.34335(16) 0.0391(4) Uani d . 1
H H22A 0.7490 -0.0721 1.3848 0.059 Uiso calc R 1
H H22B 0.7101 -0.0089 1.2954 0.059 Uiso calc R 1
H H22C 0.5819 -0.1304 1.3012 0.059 Uiso calc R 1
C C23 0.25700(18) 0.62153(19) 0.28899(14) 0.0356(4) Uani d . 1
C C24 0.22960(19) 0.77210(18) 1.02249(14) 0.0355(4) Uani d . 1

loop_
_atom_site_aniso_label
_atom_site_aniso_U_11
_atom_site_aniso_U_22
_atom_site_aniso_U_33
_atom_site_aniso_U_12
_atom_site_aniso_U_13
_atom_site_aniso_U_23
S1 0.02255(18) 0.02017(18) 0.02409(17) 0.01139(14) 0.00857(13) 0.00360(13)
S2 0.02470(18) 0.02235(19) 0.02051(17) 0.01095(15) 0.00926(13) 0.00338(13)
O4 0.0627(9) 0.0263(7) 0.0530(8) 0.0135(6) 0.0400(7) 0.0005(6)
O5 0.0468(7) 0.0236(6) 0.0294(6) 0.0086(5) 0.0187(5) 0.0048(5)
O6 0.0339(7) 0.0700(10) 0.0448(7) 0.0321(7) 0.0145(6) 0.0283(7)
F1 0.0225(5) 0.0804(9) 0.0379(6) 0.0105(5) 0.0040(4) 0.0097(6)
F2 0.0703(9) 0.0662(9) 0.0821(10) 0.0468(8) 0.0210(7) 0.0447(8)
F3 0.0375(6) 0.1312(13) 0.0353(6) 0.0310(8) 0.0212(5) 0.0363(7)
F4 0.0540(7) 0.0349(6) 0.0590(7) 0.0239(5) 0.0321(6) 0.0271(5)
F5 0.0985(10) 0.0415(7) 0.0259(5) 0.0098(7) 0.0265(6) 0.0062(5)
F6 0.0346(7) 0.1609(18) 0.1122(13) 0.0419(9) 0.0186(7) 0.1031(13)
O1 0.0229(5) 0.0292(6) 0.0323(6) 0.0094(5) 0.0072(4) 0.0022(5)
O2 0.0354(6) 0.0398(7) 0.0327(6) 0.0173(6) 0.0195(5) 0.0138(5)
O3 0.0448(7) 0.0269(6) 0.0566(8) 0.0221(6) 0.0125(6) -0.0001(6)
N1 0.0278(6) 0.0220(6) 0.0246(6) 0.0128(5) 0.0127(5) 0.0109(5)
N2 0.0240(6) 0.0198(6) 0.0242(6) 0.0101(5) 0.0114(5) 0.0095(5)
N3 0.0241(6) 0.0183(6) 0.0179(5) 0.0083(5) 0.0084(5) 0.0062(4)
N4 0.0239(6) 0.0190(6) 0.0191(5) 0.0102(5) 0.0098(5) 0.0075(4)
C1 0.0492(11) 0.0344(10) 0.0332(9) 0.0233(9) -0.0015(8) -0.0004(7)
C2 0.0284(7) 0.0262(8) 0.0254(7) 0.0089(6) 0.0097(6) 0.0056(6)
C3 0.0297(8) 0.0242(8) 0.0238(7) 0.0103(6) 0.0058(6) 0.0055(6)
C4 0.0434(9) 0.0280(8) 0.0224(7) 0.0161(7) 0.0136(7) 0.0098(6)
C5 0.0255(7) 0.0263(8) 0.0347(8) 0.0147(6) 0.0138(6) 0.0145(6)
C6 0.0293(7) 0.0251(8) 0.0337(8) 0.0164(6) 0.0177(6) 0.0128(6)
C7 0.0249(7) 0.0243(7) 0.0272(7) 0.0139(6) 0.0145(6) 0.0126(6)
C8 0.0288(7) 0.0200(7) 0.0258(7) 0.0061(6) 0.0075(6) 0.0070(6)
C9 0.0240(7) 0.0182(7) 0.0211(6) 0.0066(6) 0.0059(5) 0.0050(5)
C10 0.0252(7) 0.0310(8) 0.0323(8) 0.0160(6) 0.0163(6) 0.0137(6)
C11 0.0274(7) 0.0273(8) 0.0300(7) 0.0177(6) 0.0130(6) 0.0119(6)
C12 0.0206(6) 0.0209(7) 0.0164(6) 0.0081(6) 0.0041(5) 0.0047(5)
C13 0.0369(8) 0.0315(8) 0.0280(7) 0.0217(7) 0.0192(6) 0.0114(6)
C14 0.0448(9) 0.0265(8) 0.0318(8) 0.0236(7) 0.0199(7) 0.0113(6)
C15 0.0236(7) 0.0228(7) 0.0193(6) 0.0078(6) 0.0050(5) 0.0065(5)
C16 0.0290(7) 0.0190(7) 0.0197(6) 0.0116(6) 0.0112(5) 0.0070(5)
C17 0.0257(7) 0.0221(7) 0.0207(6) 0.0107(6) 0.0119(5) 0.0066(5)
C18 0.0246(7) 0.0206(7) 0.0211(6) 0.0097(6) 0.0110(5) 0.0057(5)
C19 0.0265(7) 0.0259(7) 0.0238(7) 0.0147(6) 0.0106(6) 0.0113(6)
C20 0.0338(8) 0.0280(8) 0.0258(7) 0.0184(7) 0.0173(6) 0.0134(6)
C21 0.0386(9) 0.0349(9) 0.0277(7) 0.0205(7) 0.0124(7) 0.0175(7)
C22 0.0436(10) 0.0466(11) 0.0519(11) 0.0332(9) 0.0270(9) 0.0279(9)
C23 0.0241(7) 0.0534(11) 0.0317(8) 0.0166(8) 0.0123(6) 0.0172(8)
C24 0.0291(8) 0.0407(10) 0.0351(8) 0.0136(7) 0.0077(7) 0.0184(8)

loop_
_atom_type_symbol
_atom_type_description
_atom_type_scat_dispersion_real
_atom_type_scat_dispersion_imag
_atom_type_scat_source
C C 0.0033 0.0016 'International Tables Vol C Tables 4.2.6.8 and 6.1.1.4'
H H 0.0000 0.0000 'International Tables Vol C Tables 4.2.6.8 and 6.1.1.4'
N N 0.0061 0.0033 'International Tables Vol C Tables 4.2.6.8 and 6.1.1.4'
O O 0.0106 0.0060 'International Tables Vol C Tables 4.2.6.8 and 6.1.1.4'
F F 0.0171 0.0103 'International Tables Vol C Tables 4.2.6.8 and 6.1.1.4'
S S 0.1246 0.1234 'International Tables Vol C Tables 4.2.6.8 and 6.1.1.4'

loop_
_geom_angle_atom_site_label_1
_geom_angle_atom_site_label_2
_geom_angle_atom_site_label_3
_geom_angle
O3 S1 O2 115.55(8)
O3 S1 O1 113.96(7)
O2 S1 O1 114.84(7)
O3 S1 C23 103.19(9)
O2 S1 C23 103.63(7)
O1 S1 C23 103.44(8)
O6 S2 O4 115.72(9)
O6 S2 O5 114.78(9)
O4 S2 O5 114.35(7)
O6 S2 C24 102.42(8)
O4 S2 C24 103.22(9)
O5 S2 C24 103.96(8)
C7 N1 C5 108.42(13)
C7 N1 C4 125.51(13)
C5 N1 C4 126.07(13)
C7 N2 C6 108.63(12)
C7 N2 C8 125.57(12)
C6 N2 C8 125.19(12)
C16 N3 C18 109.07(12)
C16 N3 C15 125.81(12)
C18 N3 C15 125.08(12)
C16 N4 C17 108.93(12)
C16 N4 C19 125.32(12)
C17 N4 C19 125.52(12)
C2 C1 H1A 109.5
C2 C1 H1B 109.5
H1A C1 H1B 109.5
C2 C1 H1C 109.5
H1A C1 H1C 109.5
H1B C1 H1C 109.5
C1 C2 C3 111.95(13)
C1 C2 H2A 109.2
C3 C2 H2A 109.2
C1 C2 H2B 109.2
C3 C2 H2B 109.2
H2A C2 H2B 107.9
C4 C3 C2 113.64(13)
C4 C3 H3A 108.8
C2 C3 H3A 108.8
C4 C3 H3B 108.8
C2 C3 H3B 108.8
H3A C3 H3B 107.7
N1 C4 C3 111.08(12)
N1 C4 H4A 109.4
C3 C4 H4A 109.4
N1 C4 H4B 109.4
C3 C4 H4B 109.4
H4A C4 H4B 108.0
C6 C5 N1 107.39(13)
C6 C5 H5 126.3
N1 C5 H5 126.3
C5 C6 N2 106.80(13)
C5 C6 H6 126.6
N2 C6 H6 126.6
N1 C7 N2 108.76(12)
N1 C7 H7 125.6
N2 C7 H7 125.6
N2 C8 C9 110.24(12)
N2 C8 H8A 109.6
C9 C8 H8A 109.6
N2 C8 H8B 109.6
C9 C8 H8B 109.6
H8A C8 H8B 108.1
C14 C9 C10 119.20(14)
C14 C9 C8 120.99(14)
C10 C9 C8 119.73(13)
C11 C10 C9 120.56(13)
C11 C10 H10 119.7
C9 C10 H10 119.7
C10 C11 C12 120.26(13)
C10 C11 H11 119.9
C12 C11 H11 119.9
C11 C12 C13 119.17(14)
C11 C12 C15 119.56(13)
C13 C12 C15 121.26(13)
C14 C13 C12 120.39(13)
C14 C13 H13 119.8
C12 C13 H13 119.8
C9 C14 C13 120.34(14)
C9 C14 H14 119.8
C13 C14 H14 119.8
N3 C15 C12 111.74(12)
N3 C15 H15A 109.3
C12 C15 H15A 109.3
N3 C15 H15B 109.3
C12 C15 H15B 109.3
H15A C15 H15B 107.9
N4 C16 N3 108.12(12)
N4 C16 H16 125.9
N3 C16 H16 125.9
C18 C17 N4 107.16(12)
C18 C17 H17 126.4
N4 C17 H17 126.4
C17 C18 N3 106.71(12)
C17 C18 H18 126.6
N3 C18 H18 126.6
N4 C19 C20 110.74(12)
N4 C19 H19A 109.5
C20 C19 H19A 109.5
N4 C19 H19B 109.5
C20 C19 H19B 109.5
H19A C19 H19B 108.1
C19 C20 C21 111.66(13)
C19 C20 H20A 109.3
C21 C20 H20A 109.3
C19 C20 H20B 109.3
C21 C20 H20B 109.3
H20A C20 H20B 108.0
C22 C21 C20 112.62(13)
C22 C21 H21A 109.1
C20 C21 H21A 109.1
C22 C21 H21B 109.1
C20 C21 H21B 109.1
H21A C21 H21B 107.8
C21 C22 H22A 109.5
C21 C22 H22B 109.5
H22A C22 H22B 109.5
C21 C22 H22C 109.5
H22A C22 H22C 109.5
H22B C22 H22C 109.5
F2 C23 F1 107.89(15)
F2 C23 F3 108.10(17)
F1 C23 F3 106.88(15)
F2 C23 S1 111.54(13)
F1 C23 S1 111.57(13)
F3 C23 S1 110.67(12)
F6 C24 F4 107.96(16)
F6 C24 F5 108.05(17)
F4 C24 F5 106.62(14)
F6 C24 S2 111.40(13)
F4 C24 S2 111.95(12)
F5 C24 S2 110.66(12)

loop_
_geom_bond_atom_site_label_1
_geom_bond_atom_site_label_2
_geom_bond_distance
S1 O3 1.4350(12)
S1 O2 1.4376(11)
S1 O1 1.4424(12)
S1 C23 1.8216(17)
S2 O6 1.4310(12)
S2 O4 1.4340(12)
S2 O5 1.4408(12)
S2 C24 1.8226(17)
F1 C23 1.325(2)
F2 C23 1.321(2)
F3 C23 1.3314(19)
F4 C24 1.323(2)
F5 C24 1.341(2)
F6 C24 1.315(2)
N1 C7 1.3260(19)
N1 C5 1.3752(19)
N1 C4 1.4761(19)
N2 C7 1.3299(18)
N2 C6 1.3760(19)
N2 C8 1.4791(19)
N3 C16 1.3330(18)
N3 C18 1.3788(17)
N3 C15 1.4754(17)
N4 C16 1.3284(18)
N4 C17 1.3788(18)
N4 C19 1.4707(18)
C1 C2 1.518(2)
C1 H1A 0.9800
C1 H1B 0.9800
C1 H1C 0.9800
C2 C3 1.524(2)
C2 H2A 0.9900
C2 H2B 0.9900
C3 C4 1.514(2)
C3 H3A 0.9900
C3 H3B 0.9900
C4 H4A 0.9900
C4 H4B 0.9900
C5 C6 1.350(2)
C5 H5 0.9500
C6 H6 0.9500
C7 H7 0.9500
C8 C9 1.510(2)
C8 H8A 0.9900
C8 H8B 0.9900
C9 C14 1.384(2)
C9 C10 1.389(2)
C10 C11 1.383(2)
C10 H10 0.9500
C11 C12 1.3886(19)
C11 H11 0.9500
C12 C13 1.389(2)
C12 C15 1.506(2)
C13 C14 1.388(2)
C13 H13 0.9500
C14 H14 0.9500
C15 H15A 0.9900
C15 H15B 0.9900
C16 H16 0.9500
C17 C18 1.351(2)
C17 H17 0.9500
C18 H18 0.9500
C19 C20 1.516(2)
C19 H19A 0.9900
C19 H19B 0.9900
C20 C21 1.524(2)
C20 H20A 0.9900
C20 H20B 0.9900
C21 C22 1.514(2)
C21 H21A 0.9900
C21 H21B 0.9900
C22 H22A 0.9800
C22 H22B 0.9800
C22 H22C 0.9800

loop_
_geom_hbond_atom_site_label_D
_geom_hbond_atom_site_label_H
_geom_hbond_atom_site_label_A
_geom_hbond_site_symmetry_A
_geom_hbond_distance_DH
_geom_hbond_distance_HA
_geom_hbond_distance_DA
_geom_hbond_angle_DHA
_geom_hbond_publ_flag
C4 H4a O3 . 0.99 2.50 3.397(2) 150 yes
C5 H5 O2 2_566 0.95 2.46 3.243(2) 139 yes
C6 H6 F1 2_566 0.95 2.45 3.261(2) 143 yes
C6 H6 O4 . 0.95 2.44 3.166(2) 133 yes
C7 H7 O1 2_666 0.95 2.25 3.188(2) 168 yes
C10 H10 F3 2_666 0.95 2.47 3.365(2) 157 yes
C16 H16 O5 1_545 0.95 2.29 3.135(2) 147 yes
C18 H18 O3 1_556 0.95 2.46 2.956(2) 112 yes

loop_
_geom_torsion_atom_site_label_1
_geom_torsion_atom_site_label_2
_geom_torsion_atom_site_label_3
_geom_torsion_atom_site_label_4
_geom_torsion
C1 C2 C3 C4 -179.15(15)
C7 N1 C4 C3 58.86(19)
C5 N1 C4 C3 -120.77(16)
C2 C3 C4 N1 175.68(13)
C7 N1 C5 C6 -0.35(17)
C4 N1 C5 C6 179.33(14)
N1 C5 C6 N2 0.31(17)
C7 N2 C6 C5 -0.16(17)
C8 N2 C6 C5 -171.61(13)
C5 N1 C7 N2 0.25(17)
C4 N1 C7 N2 -179.43(13)
C6 N2 C7 N1 -0.06(16)
C8 N2 C7 N1 171.35(13)
C7 N2 C8 C9 -91.08(17)
C6 N2 C8 C9 78.95(17)
N2 C8 C9 C14 -89.64(17)
N2 C8 C9 C10 87.09(17)
C14 C9 C10 C11 2.7(2)
C8 C9 C10 C11 -174.04(14)
C9 C10 C11 C12 -0.7(2)
C10 C11 C12 C13 -1.9(2)
C10 C11 C12 C15 176.61(14)
C11 C12 C13 C14 2.4(2)
C15 C12 C13 C14 -176.07(14)
C10 C9 C14 C13 -2.2(2)
C8 C9 C14 C13 174.53(15)
C12 C13 C14 C9 -0.4(3)
C16 N3 C15 C12 -93.16(17)
C18 N3 C15 C12 84.23(17)
C11 C12 C15 N3 86.12(16)
C13 C12 C15 N3 -95.39(16)
C17 N4 C16 N3 -0.59(16)
C19 N4 C16 N3 174.18(13)
C18 N3 C16 N4 1.04(16)
C15 N3 C16 N4 178.79(13)
C16 N4 C17 C18 -0.09(16)
C19 N4 C17 C18 -174.85(13)
N4 C17 C18 N3 0.71(16)
C16 N3 C18 C17 -1.09(16)
C15 N3 C18 C17 -178.86(13)
C16 N4 C19 C20 -106.80(15)
C17 N4 C19 C20 67.12(18)
N4 C19 C20 C21 178.19(12)
C19 C20 C21 C22 -67.24(18)
O3 S1 C23 F2 180.00(12)
O2 S1 C23 F2 59.16(14)
O1 S1 C23 F2 -61.00(13)
O3 S1 C23 F1 59.26(14)
O2 S1 C23 F1 -61.58(14)
O1 S1 C23 F1 178.26(12)
O3 S1 C23 F3 -59.61(16)
O2 S1 C23 F3 179.55(14)
O1 S1 C23 F3 59.40(16)
O6 S2 C24 F6 -175.94(16)
O4 S2 C24 F6 63.52(17)
O5 S2 C24 F6 -56.14(17)
O6 S2 C24 F4 63.07(14)
O4 S2 C24 F4 -57.48(14)
O5 S2 C24 F4 -177.14(12)
O6 S2 C24 F5 -55.71(14)
O4 S2 C24 F5 -176.26(12)
O5 S2 C24 F5 64.08(14)

loop_
_cod_related_entry_id
_cod_related_entry_database
_cod_related_entry_code
1 ChemSpider 30654128
